data_1516244
loop_
_publ_author_name
'Zarkadis, Antonios K.'
'Georgakilas, Vassilios'
'Perdikomatis, Gerasimos P.'
'Trifonov, Anton'
'Gurzadyan, Gagik G.'
'Skoulika, Stavroula'
'Siskos, Michael G.'

_publ_section_title
;
 Triplet- vs. singlet-state imposed photochemistry. The role of
 substituent effects on the photo-Fries and photodissociation reaction of
 triphenylmethyl silanes.
;
_journal_issue 6
_journal_name_full
'Photochemical &amp; photobiological sciences : Official journal of the European Photochemistry Association and the European Society for Photobiology'
_journal_page_first 469
_journal_page_last 480
_journal_paper_doi 10.1039/b502089a
_journal_volume 4
_journal_year 2005
_chemical_formula_sum 'C29 H28 O Si'
_chemical_formula_weight 420.60
_chemical_name_systematic
;
?
;
_space_group_IT_number 33
_symmetry_cell_setting orthorhombic
_symmetry_space_group_name_Hall 'P 2c -2n'
_symmetry_space_group_name_H-M 'P n a 21'
_atom_sites_solution_hydrogens geom
_atom_sites_solution_primary direct
_atom_sites_solution_secondary difmap
_audit_creation_method SHELXL-97
_cell_angle_alpha 90.00
_cell_angle_beta 90.00
_cell_angle_gamma 90.00
_cell_formula_units_Z 4
_cell_length_a 17.088(2)
_cell_length_b 10.053(3)
_cell_length_c 13.654(2)
_cell_measurement_reflns_used 25
_cell_measurement_temperature 293(2)
_cell_measurement_theta_max 12.5
_cell_measurement_theta_min 8.3
_cell_volume 2345.6(8)
_computing_cell_refinement XSCANS
_computing_data_collection XSCANS
_computing_data_reduction XSCANS
_computing_molecular_graphics SCHAKAL
_computing_structure_refinement 'SHELXL-97 (Sheldrick, 1997)'
_computing_structure_solution 'SHELXS-97 (Sheldrick, 1990)'
_diffrn_ambient_temperature 293(2)
_diffrn_measured_fraction_theta_full 1.000
_diffrn_measured_fraction_theta_max 1.000
_diffrn_measurement_device_type P4
_diffrn_measurement_method scintillation
_diffrn_radiation_monochromator graphite
_diffrn_radiation_source 'fine-focus sealed tube'
_diffrn_radiation_type MoK\a
_diffrn_radiation_wavelength 0.71073
_diffrn_reflns_av_R_equivalents 0.0485
_diffrn_reflns_av_sigmaI/netI 0.0607
_diffrn_reflns_limit_h_max 20
_diffrn_reflns_limit_h_min -1
_diffrn_reflns_limit_k_max 11
_diffrn_reflns_limit_k_min 0
_diffrn_reflns_limit_l_max 16
_diffrn_reflns_limit_l_min -1
_diffrn_reflns_number 2512
_diffrn_reflns_theta_full 25.00
_diffrn_reflns_theta_max 25.00
_diffrn_reflns_theta_min 2.35
_diffrn_standards_interval_count 100
_diffrn_standards_number 2
_exptl_absorpt_coefficient_mu 0.118
_exptl_absorpt_correction_type none
_exptl_crystal_colour colorless
_exptl_crystal_density_diffrn 1.191
_exptl_crystal_density_method 'not measured'
_exptl_crystal_description prismatic
_exptl_crystal_F_000 896
_exptl_crystal_size_max 0.20
_exptl_crystal_size_mid 0.12
_exptl_crystal_size_min 0.10
_refine_diff_density_max 0.226
_refine_diff_density_min -0.239
_refine_diff_density_rms 0.049
_refine_ls_abs_structure_details 'Flack H D (1983), Acta Cryst. A39, 876-881'
_refine_ls_abs_structure_Flack -0.3(3)
_refine_ls_extinction_method none
_refine_ls_goodness_of_fit_ref 1.005
_refine_ls_hydrogen_treatment mixed
_refine_ls_matrix_type full
_refine_ls_number_parameters 280
_refine_ls_number_reflns 2352
_refine_ls_number_restraints 1
_refine_ls_restrained_S_all 1.005
_refine_ls_R_factor_all 0.0950
_refine_ls_R_factor_gt 0.0555
_refine_ls_shift/su_max 0.000
_refine_ls_shift/su_mean 0.000
_refine_ls_structure_factor_coef Fsqd
_refine_ls_weighting_details 'w=1/[\s^2^(Fo^2^)+(0.0884P)^2^+0.3079P] where P=(Fo^2^+2Fc^2^)/3'
_refine_ls_weighting_scheme calc
_refine_ls_wR_factor_gt 0.1316
_refine_ls_wR_factor_ref 0.1616
_reflns_number_gt 1619
_reflns_number_total 2352
_reflns_threshold_expression >2sigma(I)
_cod_data_source_file b502089a.txt
_cod_data_source_block orsi1
_cod_depositor_comments
;
The following automatic conversions were performed:

'_symmetry_cell_setting' tag value 'Orthorombic' was replaced with
'orthorhombic' value as specified in the replacement file
'/home/robertas/cod-tools/perl-scripts/inputs/replacement_values.lst'.

Automatic conversion script
Id: cif_fix_values 3143 2015-03-26 13:38:13Z robertas 

The following automatic conversions were performed:

'_refine_ls_weighting_scheme' value 'calc
w=1/[\s^2^(Fo^2^)+(0.0884P)^2^+0.3079P] where P=(Fo^2^+2Fc^2^)/3' was
changed to 'calc'. New tag '_refine_ls_weighting_details' was
created. The value of the new tag was set to
'w=1/[\s^2^(Fo^2^)+(0.0884P)^2^+0.3079P] where P=(Fo^2^+2Fc^2^)/3'.

Automatic conversion script
Id: cif_fix_values 3143 2015-03-26 13:38:13Z robertas 
;
_cod_original_sg_symbol_H-M Pna2(1)
_cod_database_code 1516244

loop_
_symmetry_equiv_pos_as_xyz
'x, y, z'
'-x, -y, z+1/2'
'x+1/2, -y+1/2, z'
'-x+1/2, y+1/2, z+1/2'

loop_
_atom_site_label
_atom_site_type_symbol
_atom_site_fract_x
_atom_site_fract_y
_atom_site_fract_z
_atom_site_U_iso_or_equiv
_atom_site_adp_type
_atom_site_occupancy
_atom_site_calc_flag
_atom_site_refinement_flags
Si Si 0.10789(9) 0.89931(16) 0.12469(16) 0.0514(5) Uani 1 d .
C1 C 0.1889(3) 0.7608(5) 0.1086(4) 0.0392(13) Uani 1 d .
C2 C 0.1417(3) 0.6333(5) 0.1245(5) 0.0398(12) Uani 1 d .
C3 C 0.1120(3) 0.6060(6) 0.2187(5) 0.0420(14) Uani 1 d .
H3 H 0.1269 0.6595 0.2711 0.050 Uiso 1 calc R
C4 C 0.0614(3) 0.5018(6) 0.2348(5) 0.0460(14) Uani 1 d .
H4 H 0.0424 0.4858 0.2976 0.055 Uiso 1 calc R
C5 C 0.0383(3) 0.4201(5) 0.1576(4) 0.0403(14) Uani 1 d .
C6 C 0.0712(4) 0.4413(6) 0.0663(5) 0.0494(15) Uani 1 d .
H6 H 0.0576 0.3858 0.0146 0.059 Uiso 1 calc R
C7 C 0.1237(3) 0.5430(6) 0.0505(5) 0.0489(16) Uani 1 d .
H7 H 0.1475 0.5514 -0.0105 0.059 Uiso 1 calc R
C8 C 0.0890(5) 0.9386(7) 0.2555(6) 0.071(2) Uani 1 d .
H8A H 0.0582 0.8688 0.2842 0.107 Uiso 1 calc R
H8B H 0.0611 1.0212 0.2601 0.107 Uiso 1 calc R
H8C H 0.1378 0.9459 0.2897 0.107 Uiso 1 calc R
C9 C 0.1346(5) 1.0554(7) 0.0619(6) 0.076(2) Uani 1 d .
H9A H 0.1564 1.0353 -0.0012 0.113 Uiso 1 calc R
H9B H 0.1726 1.1025 0.1004 0.113 Uiso 1 calc R
H9C H 0.0888 1.1096 0.0539 0.113 Uiso 1 calc R
C10 C 0.0139(4) 0.8396(7) 0.0709(7) 0.072(2) Uani 1 d .
H10A H 0.0242 0.7687 0.0256 0.108 Uiso 1 calc R
H10B H -0.0114 0.9115 0.0373 0.108 Uiso 1 calc R
H10C H -0.0196 0.8077 0.1223 0.108 Uiso 1 calc R
C11 C -0.0196(3) 0.3124(6) 0.1759(5) 0.0509(16) Uani 1 d .
O11 O -0.0197(3) 0.2520(5) 0.2541(4) 0.0663(14) Uani 1 d .
C12 C -0.0789(3) 0.2824(5) 0.0994(4) 0.0431(14) Uani 1 d .
C13 C -0.1095(3) 0.1542(6) 0.0928(5) 0.0522(16) Uani 1 d .
H13 H -0.0906 0.0870 0.1331 0.063 Uiso 1 calc R
C14 C -0.1684(4) 0.1276(8) 0.0259(6) 0.069(2) Uani 1 d .
H14 H -0.1880 0.0415 0.0206 0.083 Uiso 1 calc R
C15 C -0.1983(5) 0.2259(7) -0.0327(6) 0.067(2) Uani 1 d .
H15 H -0.2384 0.2072 -0.0766 0.081 Uiso 1 calc R
C16 C -0.1683(4) 0.3526(7) -0.0260(5) 0.0608(18) Uani 1 d .
H16 H -0.1886 0.4196 -0.0655 0.073 Uiso 1 calc R
C17 C -0.1089(3) 0.3815(6) 0.0384(5) 0.0496(15) Uani 1 d .
H17 H -0.0887 0.4672 0.0414 0.060 Uiso 1 calc R
C22 C 0.2543(3) 0.7734(6) 0.1854(4) 0.0417(14) Uani 1 d .
C23 C 0.2902(3) 0.6607(7) 0.2240(4) 0.0486(15) Uani 1 d .
H23 H 0.2700 0.5771 0.2093 0.058 Uiso 1 calc R
C24 C 0.3559(4) 0.6710(8) 0.2846(5) 0.0580(17) Uani 1 d .
H24 H 0.3793 0.5945 0.3093 0.070 Uiso 1 calc R
C25 C 0.3861(4) 0.7942(9) 0.3078(5) 0.065(2) Uani 1 d .
H25 H 0.4300 0.8013 0.3478 0.078 Uiso 1 calc R
C26 C 0.3506(4) 0.9062(8) 0.2714(5) 0.0654(19) Uani 1 d .
H26 H 0.3703 0.9896 0.2875 0.078 Uiso 1 calc R
C27 C 0.2852(3) 0.8964(6) 0.2102(5) 0.0516(16) Uani 1 d .
H27 H 0.2622 0.9734 0.1858 0.062 Uiso 1 calc R
C32 C 0.2253(3) 0.7694(5) 0.0063(5) 0.0400(13) Uani 1 d .
C33 C 0.3060(4) 0.7575(6) -0.0097(5) 0.0463(15) Uani 1 d .
H33 H 0.3393 0.7455 0.0435 0.056 Uiso 1 calc R
C34 C 0.3370(4) 0.7633(7) -0.1028(5) 0.0580(18) Uani 1 d .
H34 H 0.3908 0.7554 -0.1113 0.070 Uiso 1 calc R
C35 C 0.2901(4) 0.7805(7) -0.1829(6) 0.0635(19) Uani 1 d .
H35 H 0.3116 0.7843 -0.2454 0.076 Uiso 1 calc R
C36 C 0.2113(4) 0.7919(7) -0.1698(5) 0.0614(19) Uani 1 d .
H36 H 0.1788 0.8030 -0.2239 0.074 Uiso 1 calc R
C37 C 0.1791(4) 0.7870(7) -0.0770(5) 0.0534(17) Uani 1 d .
H37 H 0.1253 0.7957 -0.0699 0.064 Uiso 1 calc R

loop_
_atom_site_aniso_label
_atom_site_aniso_U_11
_atom_site_aniso_U_22
_atom_site_aniso_U_33
_atom_site_aniso_U_23
_atom_site_aniso_U_13
_atom_site_aniso_U_12
Si 0.0501(8) 0.0469(9) 0.0573(11) 0.0007(10) 0.0038(10) 0.0050(8)
C1 0.039(3) 0.041(3) 0.038(3) 0.001(3) -0.003(3) -0.008(2)
C2 0.038(3) 0.040(3) 0.041(3) -0.001(3) -0.001(3) 0.000(2)
C3 0.045(3) 0.038(3) 0.044(3) -0.001(3) 0.001(3) -0.008(3)
C4 0.047(3) 0.049(3) 0.041(3) 0.002(3) 0.004(3) 0.001(3)
C5 0.042(3) 0.036(3) 0.043(3) 0.000(3) -0.002(3) -0.004(2)
C6 0.059(4) 0.049(4) 0.040(3) -0.010(3) 0.003(3) -0.011(3)
C7 0.056(4) 0.051(4) 0.041(3) -0.005(3) 0.005(3) -0.008(3)
C8 0.078(5) 0.056(4) 0.080(6) -0.003(4) 0.019(4) 0.009(4)
C9 0.088(5) 0.057(4) 0.081(5) 0.009(4) 0.011(5) 0.016(4)
C10 0.060(4) 0.074(4) 0.082(6) -0.005(5) -0.002(4) 0.014(4)
C11 0.045(3) 0.048(3) 0.060(4) 0.006(3) -0.001(3) -0.005(3)
O11 0.064(3) 0.069(3) 0.066(3) 0.027(3) -0.014(3) -0.017(2)
C12 0.048(3) 0.041(3) 0.041(3) -0.005(3) -0.001(3) -0.002(2)
C13 0.062(4) 0.040(3) 0.055(4) 0.001(3) -0.004(3) -0.011(3)
C14 0.078(5) 0.064(5) 0.065(5) -0.012(4) 0.001(4) -0.023(4)
C15 0.072(5) 0.074(5) 0.055(4) -0.008(4) -0.013(4) -0.011(4)
C16 0.057(4) 0.068(4) 0.057(4) 0.005(4) -0.004(4) 0.001(3)
C17 0.057(3) 0.045(3) 0.047(4) 0.003(3) 0.000(3) -0.006(3)
C22 0.037(3) 0.047(4) 0.041(3) 0.002(3) 0.002(3) -0.005(2)
C23 0.048(3) 0.055(4) 0.044(3) 0.002(3) -0.007(3) -0.002(3)
C24 0.050(3) 0.077(5) 0.048(4) 0.008(4) -0.005(3) -0.001(4)
C25 0.047(4) 0.102(6) 0.046(4) -0.002(4) 0.000(3) -0.014(4)
C26 0.061(4) 0.080(5) 0.055(4) -0.013(4) 0.006(4) -0.027(4)
C27 0.052(3) 0.045(3) 0.058(4) -0.007(3) -0.003(3) -0.005(3)
C32 0.044(3) 0.037(3) 0.039(3) 0.004(3) 0.003(3) -0.003(3)
C33 0.041(3) 0.055(4) 0.043(4) 0.004(3) 0.003(3) 0.000(3)
C34 0.055(4) 0.068(5) 0.051(4) 0.000(4) 0.010(3) -0.005(3)
C35 0.077(5) 0.061(5) 0.053(4) -0.005(4) 0.014(4) -0.002(4)
C36 0.074(5) 0.075(5) 0.035(3) 0.009(4) 0.000(3) -0.009(4)
C37 0.049(4) 0.067(4) 0.043(4) 0.003(3) -0.003(3) -0.006(3)

loop_
_atom_type_symbol
_atom_type_description
_atom_type_scat_dispersion_real
_atom_type_scat_dispersion_imag
_atom_type_scat_source
C C 0.0033 0.0016 'International Tables Vol C Tables 4.2.6.8 and 6.1.1.4'
H H 0.0000 0.0000 'International Tables Vol C Tables 4.2.6.8 and 6.1.1.4'
O O 0.0106 0.0060 'International Tables Vol C Tables 4.2.6.8 and 6.1.1.4'
Si Si 0.0817 0.0704 'International Tables Vol C Tables 4.2.6.8 and 6.1.1.4'

loop_
_geom_angle_atom_site_label_1
_geom_angle_atom_site_label_2
_geom_angle_atom_site_label_3
_geom_angle
C9 Si C8 108.0(4)
C9 Si C10 107.7(4)
C8 Si C10 107.3(4)
C9 Si C1 112.0(3)
C8 Si C1 112.2(3)
C10 Si C1 109.4(3)
C2 C1 C32 113.0(5)
C2 C1 C22 110.9(5)
C32 C1 C22 108.8(4)
C2 C1 Si 101.8(3)
C32 C1 Si 110.2(4)
C22 C1 Si 112.1(4)
C7 C2 C3 117.1(5)
C7 C2 C1 124.0(6)
C3 C2 C1 118.9(5)
C4 C3 C2 121.4(5)
C4 C3 H3 119.3
C2 C3 H3 119.3
C3 C4 C5 120.4(6)
C3 C4 H4 119.8
C5 C4 H4 119.8
C6 C5 C4 118.4(5)
C6 C5 C11 122.3(5)
C4 C5 C11 119.4(5)
C7 C6 C5 121.4(6)
C7 C6 H6 119.3
C5 C6 H6 119.3
C6 C7 C2 120.9(6)
C6 C7 H7 119.5
C2 C7 H7 119.5
Si C8 H8A 109.5
Si C8 H8B 109.5
H8A C8 H8B 109.5
Si C8 H8C 109.5
H8A C8 H8C 109.5
H8B C8 H8C 109.5
Si C9 H9A 109.5
Si C9 H9B 109.5
H9A C9 H9B 109.5
Si C9 H9C 109.5
H9A C9 H9C 109.5
H9B C9 H9C 109.5
Si C10 H10A 109.5
Si C10 H10B 109.5
H10A C10 H10B 109.5
Si C10 H10C 109.5
H10A C10 H10C 109.5
H10B C10 H10C 109.5
O11 C11 C5 120.5(6)
O11 C11 C12 120.6(5)
C5 C11 C12 118.9(6)
C13 C12 C17 118.9(5)
C13 C12 C11 119.3(5)
C17 C12 C11 121.6(5)
C12 C13 C14 119.6(6)
C12 C13 H13 120.2
C14 C13 H13 120.2
C15 C14 C13 121.0(7)
C15 C14 H14 119.5
C13 C14 H14 119.5
C16 C15 C14 119.4(7)
C16 C15 H15 120.3
C14 C15 H15 120.3
C15 C16 C17 120.8(7)
C15 C16 H16 119.6
C17 C16 H16 119.6
C16 C17 C12 120.2(6)
C16 C17 H17 119.9
C12 C17 H17 119.9
C27 C22 C23 117.8(5)
C27 C22 C1 121.1(5)
C23 C22 C1 120.7(5)
C22 C23 C24 121.2(6)
C22 C23 H23 119.4
C24 C23 H23 119.4
C25 C24 C23 120.2(7)
C25 C24 H24 119.9
C23 C24 H24 119.9
C24 C25 C26 119.3(6)
C24 C25 H25 120.4
C26 C25 H25 120.4
C25 C26 C27 120.8(7)
C25 C26 H26 119.6
C27 C26 H26 119.6
C22 C27 C26 120.8(6)
C22 C27 H27 119.6
C26 C27 H27 119.6
C37 C32 C33 116.1(6)
C37 C32 C1 121.5(5)
C33 C32 C1 122.4(5)
C34 C33 C32 121.2(6)
C34 C33 H33 119.4
C32 C33 H33 119.4
C35 C34 C33 121.2(6)
C35 C34 H34 119.4
C33 C34 H34 119.4
C34 C35 C36 119.1(7)
C34 C35 H35 120.5
C36 C35 H35 120.5
C37 C36 C35 120.6(7)
C37 C36 H36 119.7
C35 C36 H36 119.7
C36 C37 C32 121.9(6)
C36 C37 H37 119.1
C32 C37 H37 119.1

loop_
_geom_bond_atom_site_label_1
_geom_bond_atom_site_label_2
_geom_bond_distance
Si C9 1.845(7)
Si C8 1.857(8)
Si C10 1.866(7)
Si C1 1.976(6)
C1 C2 1.529(7)
C1 C32 1.531(8)
C1 C22 1.537(8)
C2 C7 1.393(8)
C2 C3 1.410(9)
C3 C4 1.376(8)
C3 H3 0.9300
C4 C5 1.393(8)
C4 H4 0.9300
C5 C6 1.384(8)
C5 C11 1.487(8)
C6 C7 1.377(8)
C6 H6 0.9300
C7 H7 0.9300
C8 H8A 0.9600
C8 H8B 0.9600
C8 H8C 0.9600
C9 H9A 0.9600
C9 H9B 0.9600
C9 H9C 0.9600
C10 H10A 0.9600
C10 H10B 0.9600
C10 H10C 0.9600
C11 O11 1.228(8)
C11 C12 1.486(9)
C12 C13 1.393(8)
C12 C17 1.396(8)
C13 C14 1.386(9)
C13 H13 0.9300
C14 C15 1.370(10)
C14 H14 0.9300
C15 C16 1.376(9)
C15 H15 0.9300
C16 C17 1.374(9)
C16 H16 0.9300
C17 H17 0.9300
C22 C27 1.387(8)
C22 C23 1.392(8)
C23 C24 1.399(8)
C23 H23 0.9300
C24 C25 1.379(10)
C24 H24 0.9300
C25 C26 1.372(10)
C25 H25 0.9300
C26 C27 1.399(9)
C26 H26 0.9300
C27 H27 0.9300
C32 C37 1.395(8)
C32 C33 1.402(8)
C33 C34 1.379(9)
C33 H33 0.9300
C34 C35 1.367(10)
C34 H34 0.9300
C35 C36 1.363(10)
C35 H35 0.9300
C36 C37 1.383(9)
C36 H36 0.9300
C37 H37 0.9300

loop_
_geom_torsion_atom_site_label_1
_geom_torsion_atom_site_label_2
_geom_torsion_atom_site_label_3
_geom_torsion_atom_site_label_4
_geom_torsion
C9 Si C1 C2 -156.4(4)
C8 Si C1 C2 81.9(5)
C10 Si C1 C2 -37.1(5)
C9 Si C1 C32 -36.3(5)
C8 Si C1 C32 -158.0(4)
C10 Si C1 C32 83.1(4)
C9 Si C1 C22 85.0(5)
C8 Si C1 C22 -36.6(5)
C10 Si C1 C22 -155.6(4)
C32 C1 C2 C7 -8.7(7)
C22 C1 C2 C7 -131.2(6)
Si C1 C2 C7 109.5(5)
C32 C1 C2 C3 173.4(5)
C22 C1 C2 C3 51.0(6)
Si C1 C2 C3 -68.4(5)
C7 C2 C3 C4 -6.0(8)
C1 C2 C3 C4 172.0(5)
C2 C3 C4 C5 0.1(9)
C3 C4 C5 C6 3.9(9)
C3 C4 C5 C11 -176.9(5)
C4 C5 C6 C7 -2.0(9)
C11 C5 C6 C7 178.9(6)
C5 C6 C7 C2 -4.1(10)
C3 C2 C7 C6 8.0(9)
C1 C2 C7 C6 -169.9(5)
C6 C5 C11 O11 143.9(7)
C4 C5 C11 O11 -35.2(9)
C6 C5 C11 C12 -38.1(8)
C4 C5 C11 C12 142.8(6)
O11 C11 C12 C13 -29.8(9)
C5 C11 C12 C13 152.2(6)
O11 C11 C12 C17 145.4(6)
C5 C11 C12 C17 -32.5(9)
C17 C12 C13 C14 0.5(9)
C11 C12 C13 C14 175.9(6)
C12 C13 C14 C15 -1.4(10)
C13 C14 C15 C16 1.1(12)
C14 C15 C16 C17 0.1(12)
C15 C16 C17 C12 -1.1(10)
C13 C12 C17 C16 0.7(9)
C11 C12 C17 C16 -174.6(6)
C2 C1 C22 C27 -155.8(5)
C32 C1 C22 C27 79.4(7)
Si C1 C22 C27 -42.7(7)
C2 C1 C22 C23 31.4(7)
C32 C1 C22 C23 -93.4(6)
Si C1 C22 C23 144.4(5)
C27 C22 C23 C24 -1.0(9)
C1 C22 C23 C24 172.1(6)
C22 C23 C24 C25 0.5(10)
C23 C24 C25 C26 0.4(10)
C24 C25 C26 C27 -0.9(10)
C23 C22 C27 C26 0.5(9)
C1 C22 C27 C26 -172.5(6)
C25 C26 C27 C22 0.4(10)
C2 C1 C32 C37 69.1(7)
C22 C1 C32 C37 -167.3(5)
Si C1 C32 C37 -44.1(6)
C2 C1 C32 C33 -109.6(6)
C22 C1 C32 C33 14.0(7)
Si C1 C32 C33 137.3(5)
C37 C32 C33 C34 0.1(9)
C1 C32 C33 C34 178.8(6)
C32 C33 C34 C35 -0.2(10)
C33 C34 C35 C36 0.0(11)
C34 C35 C36 C37 0.4(11)
C35 C36 C37 C32 -0.5(11)
C33 C32 C37 C36 0.3(10)
C1 C32 C37 C36 -178.5(6)
